data_4515258
loop_
_publ_author_name
'Dai, Chenghu'
'Wei, Zhixian'
'Chen, Zhen'
'Yan, Xueyu'
'Fan, Jihui'
'Yang, Yiying'
'Pang, Zhiyong'
'Han, Shenghao'

_publ_section_title
;
 Homogeneous Alloy-like Organic Single Crystals Based on Nonplanar
 8-Hydroxyquinoline Metallic Complexes: A Novel Pathway to Supramolecular
 Crystals with an Arbitrarily Adjustable Stoichiometric Ratio
;
_journal_issue 8
_journal_name_full 'ACS Applied Energy Materials'
_journal_page_first 4367
_journal_paper_doi 10.1021/acsaem.8b00996
_journal_volume 1
_journal_year 2018
_chemical_formula_sum 'C29 H24 Al0.57 Ga0.43 N3 O4'
_chemical_formula_weight 523.95
_space_group_IT_number 14
_space_group_name_Hall '-P 2yn'
_space_group_name_H-M_alt 'P 1 21/n 1'
_symmetry_cell_setting monoclinic
_symmetry_space_group_name_H-M 'P 1 21/n 1'
_atom_sites_solution_hydrogens geom
_atom_sites_solution_primary direct
_atom_sites_solution_secondary difmap
_audit_creation_method SHELXL-97
_cell_angle_alpha 90.00
_cell_angle_beta 94.204(7)
_cell_angle_gamma 90.00
_cell_formula_units_Z 4
_cell_length_a 11.115(3)
_cell_length_b 13.164(4)
_cell_length_c 16.625(5)
_cell_measurement_reflns_used 5472
_cell_measurement_temperature 293(2)
_cell_measurement_theta_max 27.348
_cell_measurement_theta_min 2.455
_cell_volume 2426.0(12)
_computing_structure_refinement 'SHELXL-97 (Sheldrick, 1997)'
_computing_structure_solution 'SHELXS-97 (Sheldrick, 1990)'
_diffrn_ambient_temperature 293(2)
_diffrn_measured_fraction_theta_full 0.998
_diffrn_measured_fraction_theta_max 0.998
_diffrn_measurement_device_type 'Rigaku Saturn724 CCD'
_diffrn_radiation_monochromator graphite
_diffrn_radiation_source 'fine-focus sealed tube'
_diffrn_radiation_type MoK\a
_diffrn_radiation_wavelength 0.71073
_diffrn_reflns_av_R_equivalents 0.0855
_diffrn_reflns_av_sigmaI/netI 0.0781
_diffrn_reflns_limit_h_max 13
_diffrn_reflns_limit_h_min -13
_diffrn_reflns_limit_k_max 15
_diffrn_reflns_limit_k_min -15
_diffrn_reflns_limit_l_max 19
_diffrn_reflns_limit_l_min -19
_diffrn_reflns_number 17632
_diffrn_reflns_theta_full 25.01
_diffrn_reflns_theta_max 25.01
_diffrn_reflns_theta_min 1.98
_exptl_absorpt_coefficient_mu 0.580
_exptl_absorpt_correction_T_max 0.9232
_exptl_absorpt_correction_T_min 0.8228
_exptl_absorpt_correction_type multi-scan
_exptl_absorpt_process_details 'SADABS; Bruker, 2000'
_exptl_crystal_colour colorless
_exptl_crystal_density_diffrn 1.434
_exptl_crystal_density_method 'not measured'
_exptl_crystal_description block
_exptl_crystal_F_000 1087
_exptl_crystal_size_max 0.35
_exptl_crystal_size_mid 0.21
_exptl_crystal_size_min 0.14
_refine_diff_density_max 0.307
_refine_diff_density_min -0.314
_refine_diff_density_rms 0.086
_refine_ls_extinction_method none
_refine_ls_goodness_of_fit_ref 1.027
_refine_ls_hydrogen_treatment mixed
_refine_ls_matrix_type full
_refine_ls_number_parameters 340
_refine_ls_number_reflns 4276
_refine_ls_number_restraints 0
_refine_ls_restrained_S_all 1.027
_refine_ls_R_factor_all 0.0869
_refine_ls_R_factor_gt 0.0514
_refine_ls_shift/su_max 0.006
_refine_ls_shift/su_mean 0.000
_refine_ls_structure_factor_coef Fsqd
_refine_ls_weighting_details 'calc w=1/[\s^2^(Fo^2^)+(0.0744P)^2^+0.0000P] where P=(Fo^2^+2Fc^2^)/3'
_refine_ls_weighting_scheme calc
_refine_ls_wR_factor_gt 0.1220
_refine_ls_wR_factor_ref 0.1538
_reflns_number_gt 2858
_reflns_number_total 4276
_reflns_threshold_expression >2sigma(I)
_cod_data_source_file ae8b00996_si_002.cif
_cod_data_source_block 111
_cod_original_cell_volume 2426.1(12)
_cod_original_sg_symbol_H-M P21/n
_cod_database_code 4515258

loop_
_symmetry_equiv_pos_as_xyz
'x, y, z'
'-x+1/2, y+1/2, -z+1/2'
'-x, -y, -z'
'x-1/2, -y-1/2, z-1/2'

loop_
_atom_site_label
_atom_site_type_symbol
_atom_site_fract_x
_atom_site_fract_y
_atom_site_fract_z
_atom_site_U_iso_or_equiv
_atom_site_adp_type
_atom_site_occupancy
_atom_site_symmetry_multiplicity
_atom_site_calc_flag
_atom_site_refinement_flags
_atom_site_disorder_assembly
_atom_site_disorder_group
Ga1B Ga 0.5647(18) 0.5141(11) 0.7551(11) 0.0226(11) Uani 0.433(3) 1 d P A 2
O1 O 0.5726(2) 0.65257(18) 0.79197(14) 0.0345(7) Uani 1 1 d . . .
O2 O 0.7294(2) 0.50942(18) 0.72796(14) 0.0320(6) Uani 1 1 d . . .
O3 O 0.3975(2) 0.50531(18) 0.76502(15) 0.0322(6) Uani 1 1 d . . .
N4 N 0.5383(3) 0.5669(2) 0.63972(18) 0.0312(8) Uani 1 1 d . . .
N5 N 0.6140(3) 0.4858(2) 0.87588(18) 0.0292(7) Uani 1 1 d . . .
N6 N 0.5478(3) 0.3639(2) 0.72825(17) 0.0281(7) Uani 1 1 d . . .
O7 O 0.4394(3) 0.0869(3) 0.2826(2) 0.0609(9) Uani 1 1 d . . .
H7A H 0.3715 0.0670 0.2679 0.091 Uiso 1 1 calc R . .
C1 C 0.3501(3) 0.4143(3) 0.7480(2) 0.0277(9) Uani 1 1 d . A .
C2 C 0.4295(3) 0.3350(3) 0.7298(2) 0.0281(9) Uani 1 1 d . A .
C3 C 0.6446(4) 0.5744(3) 0.6046(2) 0.0303(9) Uani 1 1 d . A .
C4 C 0.5995(3) 0.6648(3) 0.8697(2) 0.0309(9) Uani 1 1 d . A .
C5 C 0.3901(4) 0.2356(3) 0.7133(2) 0.0335(9) Uani 1 1 d . . .
C6 C 0.2294(3) 0.3917(3) 0.7469(2) 0.0336(9) Uani 1 1 d . . .
H6 H 0.1740 0.4423 0.7569 0.040 Uiso 1 1 calc R A .
C7 C 0.6284(3) 0.2952(3) 0.7110(2) 0.0339(9) Uani 1 1 d . A .
H7 H 0.7089 0.3143 0.7102 0.041 Uiso 1 1 calc R . .
C8 C 0.8572(4) 0.5458(3) 0.6205(2) 0.0400(10) Uani 1 1 d . . .
H8 H 0.9264 0.5243 0.6505 0.048 Uiso 1 1 calc R A .
C9 C 0.6523(4) 0.6115(3) 0.5258(2) 0.0373(10) Uani 1 1 d . . .
C10 C 0.7479(4) 0.5420(3) 0.6532(2) 0.0324(9) Uani 1 1 d . A .
C11 C 0.4382(4) 0.5960(3) 0.5987(2) 0.0388(10) Uani 1 1 d . A .
H11 H 0.3655 0.5905 0.6227 0.047 Uiso 1 1 calc R . .
C12 C 0.6352(4) 0.7615(3) 0.9920(2) 0.0396(10) Uani 1 1 d . A .
H12 H 0.6383 0.8248 1.0169 0.047 Uiso 1 1 calc R . .
C13 C 0.6311(3) 0.4010(3) 0.9168(2) 0.0342(9) Uani 1 1 d . A .
H13 H 0.6245 0.3397 0.8889 0.041 Uiso 1 1 calc R . .
C14 C 0.6057(3) 0.7569(3) 0.9091(2) 0.0356(10) Uani 1 1 d . . .
H14 H 0.5900 0.8165 0.8801 0.043 Uiso 1 1 calc R A .
C15 C 0.6237(3) 0.5761(3) 0.9176(2) 0.0292(9) Uani 1 1 d . A .
C16 C 0.4373(4) 0.6348(3) 0.5209(2) 0.0480(12) Uani 1 1 d . . .
H16 H 0.3653 0.6553 0.4937 0.058 Uiso 1 1 calc R A .
C17 C 0.5961(4) 0.1946(3) 0.6940(2) 0.0407(10) Uani 1 1 d . . .
H17 H 0.6547 0.1479 0.6815 0.049 Uiso 1 1 calc R A .
C18 C 0.4800(4) 0.1648(3) 0.6955(2) 0.0395(10) Uani 1 1 d . A .
H18 H 0.4591 0.0975 0.6849 0.047 Uiso 1 1 calc R . .
C19 C 0.6707(4) 0.4867(3) 1.0420(2) 0.0407(10) Uani 1 1 d . A .
H19 H 0.6904 0.4856 1.0974 0.049 Uiso 1 1 calc R . .
C1A C 0.6529(3) 0.5806(3) 1.0005(2) 0.0335(9) Uani 1 1 d . . .
C1B C 0.2667(4) 0.2148(3) 0.7155(2) 0.0396(10) Uani 1 1 d . A .
H1B H 0.2379 0.1491 0.7068 0.048 Uiso 1 1 calc R . .
C1C C 0.1896(4) 0.2915(3) 0.7305(2) 0.0399(10) Uani 1 1 d . A .
H1C H 0.1075 0.2774 0.7299 0.048 Uiso 1 1 calc R . .
C1D C 0.5435(4) 0.6424(3) 0.4847(2) 0.0446(11) Uani 1 1 d . A .
H1D H 0.5437 0.6682 0.4326 0.053 Uiso 1 1 calc R . .
C1E C 0.6586(4) 0.3983(3) 0.9994(2) 0.0382(10) Uani 1 1 d . . .
H1E H 0.6688 0.3363 1.0258 0.046 Uiso 1 1 calc R A .
C1F C 0.6597(4) 0.6771(3) 1.0383(2) 0.0415(10) Uani 1 1 d . A .
H1F H 0.6804 0.6830 1.0933 0.050 Uiso 1 1 calc R . .
C1G C 0.8650(4) 0.5822(3) 0.5411(3) 0.0488(12) Uani 1 1 d . A .
H1G H 0.9401 0.5845 0.5199 0.059 Uiso 1 1 calc R . .
C1H C 0.7655(4) 0.6144(3) 0.4942(3) 0.0485(12) Uani 1 1 d . A .
H1H H 0.7732 0.6378 0.4421 0.058 Uiso 1 1 calc R . .
C20 C 0.4343(5) 0.1474(4) 0.3523(3) 0.0649(14) Uani 1 1 d . . .
H20A H 0.3531 0.1738 0.3546 0.078 Uiso 1 1 calc R . .
H20B H 0.4886 0.2046 0.3490 0.078 Uiso 1 1 calc R . .
C22 C 0.4681(6) 0.0886(4) 0.4274(3) 0.087(2) Uani 1 1 d . . .
H22A H 0.4170 0.0299 0.4294 0.131 Uiso 1 1 calc R . .
H22B H 0.4582 0.1307 0.4736 0.131 Uiso 1 1 calc R . .
H22C H 0.5507 0.0673 0.4274 0.131 Uiso 1 1 calc R . .
Al1A Al 0.568(4) 0.525(2) 0.758(2) 0.0226(11) Uani 0.567(3) 1 d P A 1

loop_
_atom_site_aniso_label
_atom_site_aniso_U_11
_atom_site_aniso_U_22
_atom_site_aniso_U_33
_atom_site_aniso_U_23
_atom_site_aniso_U_13
_atom_site_aniso_U_12
Ga1B 0.0236(11) 0.022(3) 0.0217(13) -0.0009(18) 0.0018(8) -0.002(2)
O1 0.0421(17) 0.0343(15) 0.0264(14) 0.0022(11) -0.0020(12) 0.0001(12)
O2 0.0293(15) 0.0380(15) 0.0287(15) 0.0025(11) 0.0023(12) -0.0051(11)
O3 0.0301(15) 0.0309(15) 0.0363(15) -0.0032(11) 0.0065(12) 0.0021(11)
N4 0.0305(19) 0.0341(18) 0.0290(17) -0.0047(14) 0.0027(15) 0.0015(15)
N5 0.0266(18) 0.0313(17) 0.0306(17) 0.0028(14) 0.0068(14) 0.0012(14)
N6 0.0263(18) 0.0333(17) 0.0251(16) 0.0009(13) 0.0035(13) 0.0053(14)
O7 0.045(2) 0.071(2) 0.068(2) -0.0205(18) 0.0077(17) -0.0101(18)
C1 0.026(2) 0.036(2) 0.0210(19) 0.0018(15) 0.0030(16) -0.0030(17)
C2 0.024(2) 0.035(2) 0.025(2) 0.0019(15) 0.0025(16) -0.0013(17)
C3 0.038(2) 0.028(2) 0.024(2) -0.0044(15) 0.0027(18) -0.0023(17)
C4 0.024(2) 0.035(2) 0.035(2) -0.0015(17) 0.0074(17) -0.0020(17)
C5 0.037(2) 0.034(2) 0.029(2) 0.0015(17) -0.0002(18) -0.0031(18)
C6 0.026(2) 0.045(2) 0.030(2) -0.0019(17) 0.0060(17) 0.0041(18)
C7 0.028(2) 0.037(2) 0.037(2) 0.0014(17) 0.0061(18) 0.0040(18)
C8 0.031(2) 0.045(2) 0.045(3) 0.0029(19) 0.010(2) -0.0018(19)
C9 0.053(3) 0.032(2) 0.027(2) -0.0033(16) 0.010(2) -0.003(2)
C10 0.037(2) 0.026(2) 0.034(2) 0.0011(16) 0.0030(18) -0.0042(17)
C11 0.040(3) 0.040(2) 0.037(2) 0.0005(18) 0.001(2) 0.0048(19)
C12 0.035(2) 0.040(2) 0.043(3) -0.0154(19) 0.0017(19) 0.0019(19)
C13 0.034(2) 0.034(2) 0.035(2) 0.0039(17) 0.0065(18) 0.0003(18)
C14 0.030(2) 0.033(2) 0.044(2) -0.0034(18) 0.0022(19) 0.0000(17)
C15 0.024(2) 0.035(2) 0.030(2) -0.0001(16) 0.0041(17) -0.0039(17)
C16 0.055(3) 0.055(3) 0.033(2) 0.005(2) -0.006(2) 0.009(2)
C17 0.045(3) 0.031(2) 0.047(3) -0.0008(18) 0.008(2) 0.0114(19)
C18 0.049(3) 0.030(2) 0.040(2) -0.0001(17) 0.006(2) -0.001(2)
C19 0.038(2) 0.055(3) 0.029(2) 0.0045(19) 0.0025(19) 0.000(2)
C1A 0.025(2) 0.045(2) 0.031(2) -0.0031(17) 0.0048(17) -0.0004(18)
C1B 0.043(3) 0.039(2) 0.038(2) -0.0043(18) 0.004(2) -0.013(2)
C1C 0.031(2) 0.056(3) 0.033(2) -0.0018(19) 0.0019(18) -0.008(2)
C1D 0.064(3) 0.048(3) 0.020(2) 0.0034(18) -0.006(2) 0.005(2)
C1E 0.042(3) 0.039(2) 0.034(2) 0.0091(18) 0.0077(19) 0.0009(19)
C1F 0.039(3) 0.051(3) 0.034(2) -0.0095(19) 0.0017(19) 0.000(2)
C1G 0.045(3) 0.056(3) 0.048(3) -0.001(2) 0.020(2) -0.011(2)
C1H 0.066(3) 0.045(3) 0.037(2) 0.003(2) 0.020(2) -0.005(2)
C20 0.063(4) 0.060(3) 0.074(4) -0.017(3) 0.015(3) -0.010(3)
C22 0.122(6) 0.076(4) 0.065(4) -0.006(3) 0.006(4) 0.013(4)
Al1A 0.0236(11) 0.022(3) 0.0217(13) -0.0009(18) 0.0018(8) -0.002(2)

loop_
_atom_type_symbol
_atom_type_description
_atom_type_scat_dispersion_real
_atom_type_scat_dispersion_imag
_atom_type_scat_source
C C 0.0033 0.0016 'International Tables Vol C Tables 4.2.6.8 and 6.1.1.4'
H H 0.0000 0.0000 'International Tables Vol C Tables 4.2.6.8 and 6.1.1.4'
Al Al 0.0645 0.0514 'International Tables Vol C Tables 4.2.6.8 and 6.1.1.4'
Ga Ga 0.2307 1.6083 'International Tables Vol C Tables 4.2.6.8 and 6.1.1.4'
N N 0.0061 0.0033 'International Tables Vol C Tables 4.2.6.8 and 6.1.1.4'
O O 0.0106 0.0060 'International Tables Vol C Tables 4.2.6.8 and 6.1.1.4'

loop_
_geom_angle_atom_site_label_1
_geom_angle_atom_site_label_2
_geom_angle_atom_site_label_3
_geom_angle
O3 Ga1B O2 169.9(10)
O3 Ga1B O1 93.0(8)
O2 Ga1B O1 94.8(7)
O3 Ga1B N6 83.3(6)
O2 Ga1B N6 89.5(7)
O1 Ga1B N6 173.4(11)
O3 Ga1B N4 91.6(8)
O2 Ga1B N4 82.2(8)
O1 Ga1B N4 88.7(7)
N6 Ga1B N4 96.9(7)
O3 Ga1B N5 95.6(9)
O2 Ga1B N5 91.9(8)
O1 Ga1B N5 81.9(6)
N6 Ga1B N5 93.0(7)
N4 Ga1B N5 168.4(8)
C4 O1 Al1A 115.4(14)
C4 O1 Ga1B 115.6(6)
Al1A O1 Ga1B 1(2)
C10 O2 Al1A 114.7(13)
C10 O2 Ga1B 114.9(6)
Al1A O2 Ga1B 4.6(13)
C1 O3 Ga1B 114.5(5)
C1 O3 Al1A 118.9(10)
Ga1B O3 Al1A 4.4(14)
C11 N4 C3 118.9(3)
C11 N4 Al1A 130.3(13)
C3 N4 Al1A 110.4(12)
C11 N4 Ga1B 130.0(6)
C3 N4 Ga1B 111.0(6)
Al1A N4 Ga1B 4.3(12)
C13 N5 C15 118.1(3)
C13 N5 Al1A 136.2(9)
C15 N5 Al1A 105.7(9)
C13 N5 Ga1B 132.1(5)
C15 N5 Ga1B 109.8(5)
Al1A N5 Ga1B 4.2(12)
C7 N6 C2 118.8(3)
C7 N6 Ga1B 131.4(6)
C2 N6 Ga1B 109.8(6)
C7 N6 Al1A 130.9(12)
C2 N6 Al1A 110.3(12)
Ga1B N6 Al1A 0.7(17)
O3 C1 C6 124.7(3)
O3 C1 C2 117.8(3)
C6 C1 C2 117.5(3)
N6 C2 C5 122.8(3)
N6 C2 C1 114.4(3)
C5 C2 C1 122.7(3)
N4 C3 C9 122.7(4)
N4 C3 C10 115.2(3)
C9 C3 C10 122.1(4)
O1 C4 C14 125.1(3)
O1 C4 C15 117.9(3)
C14 C4 C15 117.0(3)
C2 C5 C1B 118.0(4)
C2 C5 C18 116.2(4)
C1B C5 C18 125.8(4)
C1 C6 C1C 119.8(4)
N6 C7 C17 121.7(4)
C10 C8 C1G 120.1(4)
C1H C9 C1D 125.2(4)
C1H C9 C3 118.5(4)
C1D C9 C3 116.4(4)
O2 C10 C8 125.5(4)
O2 C10 C3 116.7(3)
C8 C10 C3 117.8(4)
N4 C11 C16 122.4(4)
C1F C12 C14 123.0(4)
N5 C13 C1E 123.2(4)
C4 C14 C12 120.5(4)
N5 C15 C1A 122.6(3)
N5 C15 C4 114.9(3)
C1A C15 C4 122.5(3)
C1D C16 C11 119.3(4)
C18 C17 C7 120.2(4)
C17 C18 C5 120.3(4)
C1E C19 C1A 119.0(4)
C15 C1A C1F 118.5(4)
C15 C1A C19 117.2(4)
C1F C1A C19 124.3(4)
C1C C1B C5 119.5(4)
C1B C1C C6 122.4(4)
C16 C1D C9 120.4(4)
C19 C1E C13 120.0(4)
C12 C1F C1A 118.5(4)
C1H C1G C8 122.2(4)
C1G C1H C9 119.2(4)
O7 C20 C22 111.8(4)
O1 Al1A O2 100.3(17)
O1 Al1A O3 96.5(19)
O2 Al1A O3 162.0(19)
O1 Al1A N4 92.8(17)
O2 Al1A N4 82.3(16)
O3 Al1A N4 90.3(17)
O1 Al1A N5 86.1(15)
O2 Al1A N5 92.8(18)
O3 Al1A N5 94.9(18)
N4 Al1A N5 175(2)
O1 Al1A N6 173(2)
O2 Al1A N6 85.5(14)
O3 Al1A N6 78.4(12)
N4 Al1A N6 92.2(14)
N5 Al1A N6 89.3(14)

loop_
_geom_bond_atom_site_label_1
_geom_bond_atom_site_label_2
_geom_bond_distance
Ga1B O3 1.88(2)
Ga1B O2 1.92(2)
Ga1B O1 1.924(14)
Ga1B N6 2.032(14)
Ga1B N4 2.04(2)
Ga1B N5 2.076(19)
O1 C4 1.315(4)
O1 Al1A 1.77(3)
O2 C10 1.344(4)
O2 Al1A 1.91(4)
O3 C1 1.330(4)
O3 Al1A 1.92(4)
N4 C11 1.319(5)
N4 C3 1.359(5)
N4 Al1A 2.04(4)
N5 C13 1.315(4)
N5 C15 1.376(4)
N5 Al1A 2.06(4)
N6 C7 1.319(4)
N6 C2 1.371(4)
N6 Al1A 2.18(3)
O7 C20 1.411(5)
C1 C6 1.373(5)
C1 C2 1.414(5)
C2 C5 1.401(5)
C3 C9 1.408(5)
C3 C10 1.421(5)
C4 C14 1.377(5)
C4 C15 1.428(5)
C5 C1B 1.401(5)
C5 C18 1.413(5)
C6 C1C 1.411(5)
C7 C17 1.396(5)
C8 C10 1.368(5)
C8 C1G 1.412(6)
C9 C1H 1.399(6)
C9 C1D 1.404(6)
C11 C16 1.389(5)
C12 C1F 1.367(5)
C12 C14 1.395(5)
C13 C1E 1.386(5)
C15 C1A 1.395(5)
C16 C1D 1.367(6)
C17 C18 1.351(5)
C19 C1E 1.363(5)
C19 C1A 1.423(5)
C1A C1F 1.417(5)
C1B C1C 1.359(6)
C1G C1H 1.373(6)
C20 C22 1.494(7)

loop_
_geom_torsion_atom_site_label_1
_geom_torsion_atom_site_label_2
_geom_torsion_atom_site_label_3
_geom_torsion_atom_site_label_4
_geom_torsion
O3 Ga1B O1 C4 93.4(7)
O2 Ga1B O1 C4 -93.0(7)
N6 Ga1B O1 C4 37(10)
N4 Ga1B O1 C4 -175.0(4)
N5 Ga1B O1 C4 -1.8(8)
O3 Ga1B O1 Al1A 176(100)
O2 Ga1B O1 Al1A -10(100)
N6 Ga1B O1 Al1A 120(100)
N4 Ga1B O1 Al1A -92(100)
N5 Ga1B O1 Al1A 81(100)
O3 Ga1B O2 C10 54(6)
O1 Ga1B O2 C10 -86.9(7)
N6 Ga1B O2 C10 98.2(6)
N4 Ga1B O2 C10 1.1(6)
N5 Ga1B O2 C10 -168.9(3)
O3 Ga1B O2 Al1A 142(28)
O1 Ga1B O2 Al1A 2(22)
N6 Ga1B O2 Al1A -173(23)
N4 Ga1B O2 Al1A 90(23)
N5 Ga1B O2 Al1A -80(23)
O2 Ga1B O3 C1 42(6)
O1 Ga1B O3 C1 -177.0(4)
N6 Ga1B O3 C1 -2.5(8)
N4 Ga1B O3 C1 94.3(5)
N5 Ga1B O3 C1 -94.9(5)
O2 Ga1B O3 Al1A -141(29)
O1 Ga1B O3 Al1A -1(23)
N6 Ga1B O3 Al1A 174(24)
N4 Ga1B O3 Al1A -90(24)
N5 Ga1B O3 Al1A 81(24)
O3 Ga1B N4 C11 8.9(8)
O2 Ga1B N4 C11 -179.1(3)
O1 Ga1B N4 C11 -84.1(7)
N6 Ga1B N4 C11 92.4(8)
N5 Ga1B N4 C11 -119(5)
O3 Ga1B N4 C3 -173.6(4)
O2 Ga1B N4 C3 -1.6(6)
O1 Ga1B N4 C3 93.4(7)
N6 Ga1B N4 C3 -90.2(7)
N5 Ga1B N4 C3 58(5)
O3 Ga1B N4 Al1A 104(24)
O2 Ga1B N4 Al1A -84(24)
O1 Ga1B N4 Al1A 11(23)
N6 Ga1B N4 Al1A -172(25)
N5 Ga1B N4 Al1A -24(19)
O3 Ga1B N5 C13 85.7(8)
O2 Ga1B N5 C13 -87.5(7)
O1 Ga1B N5 C13 177.9(4)
N6 Ga1B N5 C13 2.1(12)
N4 Ga1B N5 C13 -146(5)
O3 Ga1B N5 C15 -91.1(5)
O2 Ga1B N5 C15 95.7(5)
O1 Ga1B N5 C15 1.2(8)
N6 Ga1B N5 C15 -174.7(5)
N4 Ga1B N5 C15 37(6)
O3 Ga1B N5 Al1A -104(24)
O2 Ga1B N5 Al1A 83(24)
O1 Ga1B N5 Al1A -11(24)
N6 Ga1B N5 Al1A 173(25)
N4 Ga1B N5 Al1A 24(19)
O3 Ga1B N6 C7 -178.9(3)
O2 Ga1B N6 C7 8.2(11)
O1 Ga1B N6 C7 -122(10)
N4 Ga1B N6 C7 90.2(9)
N5 Ga1B N6 C7 -83.7(9)
O3 Ga1B N6 C2 0.8(8)
O2 Ga1B N6 C2 -172.1(4)
O1 Ga1B N6 C2 58(10)
N4 Ga1B N6 C2 -90.0(7)
N5 Ga1B N6 C2 96.1(6)
O3 Ga1B N6 Al1A -141(100)
O2 Ga1B N6 Al1A 46(100)
O1 Ga1B N6 Al1A -85(100)
N4 Ga1B N6 Al1A 128(100)
N5 Ga1B N6 Al1A -46(100)
Ga1B O3 C1 C6 -176.3(7)
Al1A O3 C1 C6 -176.6(14)
Ga1B O3 C1 C2 3.8(8)
Al1A O3 C1 C2 3.5(14)
C7 N6 C2 C5 -0.6(5)
Ga1B N6 C2 C5 179.7(6)
Al1A N6 C2 C5 -179.9(12)
C7 N6 C2 C1 -179.3(3)
Ga1B N6 C2 C1 0.9(7)
Al1A N6 C2 C1 1.3(12)
O3 C1 C2 N6 -3.1(4)
C6 C1 C2 N6 177.0(3)
O3 C1 C2 C5 178.1(3)
C6 C1 C2 C5 -1.8(5)
C11 N4 C3 C9 -0.5(5)
Al1A N4 C3 C9 -173.8(10)
Ga1B N4 C3 C9 -178.3(5)
C11 N4 C3 C10 179.6(3)
Al1A N4 C3 C10 6.4(10)
Ga1B N4 C3 C10 1.8(6)
Al1A O1 C4 C14 -178.7(16)
Ga1B O1 C4 C14 -177.6(7)
Al1A O1 C4 C15 1.0(16)
Ga1B O1 C4 C15 2.1(8)
N6 C2 C5 C1B -179.1(3)
C1 C2 C5 C1B -0.4(5)
N6 C2 C5 C18 0.8(5)
C1 C2 C5 C18 179.5(3)
O3 C1 C6 C1C -178.0(3)
C2 C1 C6 C1C 1.9(5)
C2 N6 C7 C17 0.4(5)
Ga1B N6 C7 C17 -179.8(8)
Al1A N6 C7 C17 179.6(14)
N4 C3 C9 C1H -178.7(3)
C10 C3 C9 C1H 1.2(5)
N4 C3 C9 C1D 1.0(5)
C10 C3 C9 C1D -179.1(3)
Al1A O2 C10 C8 174.9(11)
Ga1B O2 C10 C8 180.0(5)
Al1A O2 C10 C3 -5.5(11)
Ga1B O2 C10 C3 -0.4(6)
C1G C8 C10 O2 -179.7(4)
C1G C8 C10 C3 0.7(6)
N4 C3 C10 O2 -1.0(5)
C9 C3 C10 O2 179.1(3)
N4 C3 C10 C8 178.6(3)
C9 C3 C10 C8 -1.3(5)
C3 N4 C11 C16 -0.3(6)
Al1A N4 C11 C16 171.4(12)
Ga1B N4 C11 C16 176.9(6)
C15 N5 C13 C1E -0.1(6)
Al1A N5 C13 C1E -177.6(18)
Ga1B N5 C13 C1E -176.7(8)
O1 C4 C14 C12 -180.0(3)
C15 C4 C14 C12 0.3(5)
C1F C12 C14 C4 0.3(6)
C13 N5 C15 C1A 1.1(5)
Al1A N5 C15 C1A 179.3(13)
Ga1B N5 C15 C1A 178.4(6)
C13 N5 C15 C4 -177.7(3)
Al1A N5 C15 C4 0.5(13)
Ga1B N5 C15 C4 -0.5(7)
O1 C4 C15 N5 -1.0(5)
C14 C4 C15 N5 178.7(3)
O1 C4 C15 C1A -179.8(3)
C14 C4 C15 C1A -0.1(5)
N4 C11 C16 C1D 0.6(6)
N6 C7 C17 C18 -0.6(6)
C7 C17 C18 C5 0.9(6)
C2 C5 C18 C17 -1.0(5)
C1B C5 C18 C17 178.9(4)
N5 C15 C1A C1F -179.4(4)
C4 C15 C1A C1F -0.7(5)
N5 C15 C1A C19 -1.0(5)
C4 C15 C1A C19 177.7(4)
C1E C19 C1A C15 -0.1(6)
C1E C19 C1A C1F 178.2(4)
C2 C5 C1B C1C 2.4(5)
C18 C5 C1B C1C -177.5(4)
C5 C1B C1C C6 -2.3(6)
C1 C6 C1C C1B 0.0(6)
C11 C16 C1D C9 0.0(6)
C1H C9 C1D C16 178.9(4)
C3 C9 C1D C16 -0.7(6)
C1A C19 C1E C13 1.0(6)
N5 C13 C1E C19 -0.9(6)
C14 C12 C1F C1A -1.1(6)
C15 C1A C1F C12 1.2(6)
C19 C1A C1F C12 -177.0(4)
C10 C8 C1G C1H -0.3(6)
C8 C1G C1H C9 0.2(7)
C1D C9 C1H C1G 179.7(4)
C3 C9 C1H C1G -0.7(6)
C4 O1 Al1A O2 -92.7(16)
Ga1B O1 Al1A O2 169(100)
C4 O1 Al1A O3 93.9(15)
Ga1B O1 Al1A O3 -4(100)
C4 O1 Al1A N4 -175.5(7)
Ga1B O1 Al1A N4 87(100)
C4 O1 Al1A N5 -0.6(18)
Ga1B O1 Al1A N5 -98(100)
C4 O1 Al1A N6 50(20)
Ga1B O1 Al1A N6 -48(100)
C10 O2 Al1A O1 -84.6(17)
Ga1B O2 Al1A O1 -178(25)
C10 O2 Al1A O3 73(8)
Ga1B O2 Al1A O3 -20(16)
C10 O2 Al1A N4 6.9(12)
Ga1B O2 Al1A N4 -86(23)
C10 O2 Al1A N5 -171.1(6)
Ga1B O2 Al1A N5 96(23)
C10 O2 Al1A N6 99.8(10)
Ga1B O2 Al1A N6 7(22)
C1 O3 Al1A O1 -176.9(8)
Ga1B O3 Al1A O1 179(100)
C1 O3 Al1A O2 25(8)
Ga1B O3 Al1A O2 21(17)
C1 O3 Al1A N4 90.2(12)
Ga1B O3 Al1A N4 86(24)
C1 O3 Al1A N5 -90.3(12)
Ga1B O3 Al1A N5 -94(24)
C1 O3 Al1A N6 -2.0(15)
Ga1B O3 Al1A N6 -6(23)
C11 N4 Al1A O1 -79.5(17)
C3 N4 Al1A O1 92.7(15)
Ga1B N4 Al1A O1 -168(25)
C11 N4 Al1A O2 -179.5(4)
C3 N4 Al1A O2 -7.2(12)
Ga1B N4 Al1A O2 92(24)
C11 N4 Al1A O3 17.0(17)
C3 N4 Al1A O3 -170.8(7)
Ga1B N4 Al1A O3 -71(23)
C11 N4 Al1A N5 -158(20)
C3 N4 Al1A N5 15(21)
Ga1B N4 Al1A N5 114(39)
C11 N4 Al1A N6 95.4(14)
C3 N4 Al1A N6 -92.4(12)
Ga1B N4 Al1A N6 7(23)
C13 N5 Al1A O1 177.7(4)
C15 N5 Al1A O1 0.0(17)
Ga1B N5 Al1A O1 168(25)
C13 N5 Al1A O2 -82.2(17)
C15 N5 Al1A O2 100.1(10)
Ga1B N5 Al1A O2 -92(24)
C13 N5 Al1A O3 81.6(19)
C15 N5 Al1A O3 -96.1(10)
Ga1B N5 Al1A O3 72(24)
C13 N5 Al1A N4 -104(20)
C15 N5 Al1A N4 78(21)
Ga1B N5 Al1A N4 -114(39)
C13 N5 Al1A N6 3(2)
C15 N5 Al1A N6 -174.5(8)
Ga1B N5 Al1A N6 -7(23)
C7 N6 Al1A O1 -134(19)
C2 N6 Al1A O1 45(20)
Ga1B N6 Al1A O1 83(100)
C7 N6 Al1A O2 9(2)
C2 N6 Al1A O2 -171.7(8)
Ga1B N6 Al1A O2 -134(100)
C7 N6 Al1A O3 -179.0(3)
C2 N6 Al1A O3 0.3(14)
Ga1B N6 Al1A O3 38(100)
C7 N6 Al1A N4 91.2(16)
C2 N6 Al1A N4 -89.6(13)
Ga1B N6 Al1A N4 -51(100)
C7 N6 Al1A N5 -83.8(16)
C2 N6 Al1A N5 95.4(12)
Ga1B N6 Al1A N5 134(100)
